data_7246003
loop_
_publ_author_name
'Saeed, Aasim'
'Zhang, Xiao-Yu'
'Huang, Zi-Qing'
'Zhao, Xin-Yang'
'Xu, Lei'
'Zhao, Yue'
'Sun, Wei-Yin'
'Zhao, Jing'

_publ_section_title
;
 Metal--organic frameworks incorporating azobenzene-based ligands as a
 heterogeneous Lewis-acid catalyst for cyanosilylation of imines
;
_journal_issue 54
_journal_name_full 'RSC Advances'
_journal_page_first 35461
_journal_page_last 35468
_journal_paper_doi 10.1039/D2RA06858C
_journal_volume 12
_journal_year 2022
_chemical_formula_moiety 'C13 H9 Cd N3 O5'
_chemical_formula_sum 'C13 H9 Cd N3 O5'
_chemical_formula_weight 399.63
_space_group_crystal_system triclinic
_space_group_IT_number 2
_space_group_name_Hall '-P 1'
_space_group_name_H-M_alt 'P -1'
_atom_sites_solution_hydrogens mixed
_atom_sites_solution_primary dual
_audit_creation_date 2021-11-10
_audit_creation_method
;
Olex2 1.5
(compiled 2021.10.07 svn.r9718050b for OlexSys, GUI svn.r6410)
;
_audit_update_record
;
2022-09-03 deposited with the CCDC.	2022-11-30 downloaded from the CCDC.
;
_cell_angle_alpha 100.780(4)
_cell_angle_beta 99.296(3)
_cell_angle_gamma 109.467(4)
_cell_formula_units_Z 2
_cell_length_a 7.5893(8)
_cell_length_b 9.8529(11)
_cell_length_c 12.2846(13)
_cell_measurement_reflns_used 4945
_cell_measurement_temperature 296(2)
_cell_measurement_theta_max 27.48
_cell_measurement_theta_min 2.93
_cell_volume 825.58(16)
_computing_cell_refinement 'SAINT V8.40B (Bruker, 2019)'
_computing_data_collection 'Bruker BIS V6.2.1'
_computing_data_reduction 'SAINT V8.40B (Bruker, 2019)'
_computing_molecular_graphics 'Olex2 1.5 (Dolomanov et al., 2009)'
_computing_publication_material 'Olex2 1.5 (Dolomanov et al., 2009)'
_computing_structure_refinement 'SHELXL 2018/3 (Sheldrick, 2015)'
_computing_structure_solution 'SHELXT 2014/5 (Sheldrick, 2014)'
_diffrn_ambient_temperature 296(2)
_diffrn_detector CPAD
_diffrn_detector_area_resol_mean 7.41
_diffrn_detector_type 'Bruker PHOTON 100'
_diffrn_measured_fraction_theta_full 0.991
_diffrn_measured_fraction_theta_max 0.989
_diffrn_measurement_device 'three-circle diffractometer'
_diffrn_measurement_device_type 'Bruker D8 VENTURE PHOTON 100'
_diffrn_measurement_method '\w and \f shutterless scans'
_diffrn_measurement_specimen_support 'nylon loop'
_diffrn_radiation_monochromator 'Helios Multi-layer Optic'
_diffrn_radiation_probe x-ray
_diffrn_radiation_type MoK\a
_diffrn_radiation_wavelength 0.71073
_diffrn_reflns_av_R_equivalents 0.0310
_diffrn_reflns_av_unetI/netI 0.0434
_diffrn_reflns_Laue_measured_fraction_full 0.991
_diffrn_reflns_Laue_measured_fraction_max 0.989
_diffrn_reflns_limit_h_max 9
_diffrn_reflns_limit_h_min -9
_diffrn_reflns_limit_k_max 12
_diffrn_reflns_limit_k_min -10
_diffrn_reflns_limit_l_max 15
_diffrn_reflns_limit_l_min -15
_diffrn_reflns_number 7402
_diffrn_reflns_point_group_measured_fraction_full 0.991
_diffrn_reflns_point_group_measured_fraction_max 0.989
_diffrn_reflns_theta_full 25.242
_diffrn_reflns_theta_max 27.478
_diffrn_reflns_theta_min 2.270
_diffrn_source TXS
_diffrn_source_current 40.0
_diffrn_source_power 2.0
_diffrn_source_type 'Rotaing Anode'
_diffrn_source_voltage 50.0
_diffrn_standards_number 0
_exptl_absorpt_coefficient_mu 1.346
_exptl_absorpt_correction_T_max 0.7456
_exptl_absorpt_correction_T_min 0.6461
_exptl_absorpt_correction_type multi-scan
_exptl_absorpt_process_details
;
SADABS-2016/2 (Bruker,2016/2) was used for absorption correction.
wR2(int) was 0.0985 before and 0.0421 after correction.
The Ratio of minimum to maximum transmission is 0.8666.
The \l/2 correction factor is Not present.
;
_exptl_crystal_density_diffrn 1.608
_exptl_crystal_description block
_exptl_crystal_F_000 392
_exptl_crystal_size_max 0.13
_exptl_crystal_size_mid 0.12
_exptl_crystal_size_min 0.1
_refine_diff_density_max 0.640
_refine_diff_density_min -0.608
_refine_diff_density_rms 0.084
_refine_ls_extinction_method none
_refine_ls_goodness_of_fit_ref 1.047
_refine_ls_hydrogen_treatment constr
_refine_ls_matrix_type full
_refine_ls_number_parameters 199
_refine_ls_number_reflns 3745
_refine_ls_number_restraints 0
_refine_ls_restrained_S_all 1.047
_refine_ls_R_factor_all 0.0316
_refine_ls_R_factor_gt 0.0280
_refine_ls_shift/su_max 0.001
_refine_ls_shift/su_mean 0.000
_refine_ls_structure_factor_coef Fsqd
_refine_ls_weighting_details 'w=1/[\s^2^(Fo^2^)+(0.0284P)^2^+0.5324P] where P=(Fo^2^+2Fc^2^)/3'
_refine_ls_weighting_scheme calc
_refine_ls_wR_factor_gt 0.0697
_refine_ls_wR_factor_ref 0.0716
_reflns_Friedel_coverage 0.000
_reflns_number_gt 3428
_reflns_number_total 3745
_reflns_threshold_expression 'I > 2\s(I)'
_cod_data_source_file d2ra06858c2.cif
_cod_data_source_block platon_sq
_cod_depositor_comments
;
The following automatic conversions were performed:

data item '_diffrn_radiation_probe' value 'X-ray' was changed to
'x-ray' in accordance with the
/home/data/users/saulius/crontab/automatic-downloads/rss-feeds/RSC/lib/dictionaries/cif_core.dic
dictionary named 'cif_core.dic' version 2.4.2 last updated on
2011-04-26.

Automatic conversion script
Id: cif_fix_values 7556 2019-12-06 15:28:31Z antanas 
;
_cod_database_code 7246003
_shelx_shelxl_version_number 2018/3
_shelx_space_group_comment
;
The symmetry employed for this shelxl refinement is uniquely defined
by the following loop, which should always be used as a source of
symmetry information in preference to the above space-group names.
They are only intended as comments.
;
_shelx_estimated_absorpt_t_max 0.877
_shelx_estimated_absorpt_t_min 0.844
_olex2_refinement_description
;
1. Fixed Uiso
 At 1.2 times of:
  All C(H) groups, All O(H,H) groups
2.a Riding coordinates:
 O1(H1A,H1B)
2.b Aromatic/amide H refined with riding coordinates:
 C3(H3), C4(H4), C7(H7), C9(H9), C10(H10), C12(H12), C13(H13)
;
_olex2_submission_special_instructions 'No special instructions were received'

loop_
_space_group_symop_operation_xyz
'x, y, z'
'-x, -y, -z'

loop_
_atom_site_label
_atom_site_type_symbol
_atom_site_fract_x
_atom_site_fract_y
_atom_site_fract_z
_atom_site_U_iso_or_equiv
_atom_site_adp_type
_atom_site_occupancy
_atom_site_site_symmetry_order
_atom_site_calc_flag
_atom_site_refinement_flags_posn
_atom_site_refinement_flags_adp
_atom_site_refinement_flags_occupancy
_atom_site_disorder_assembly
_atom_site_disorder_group
Cd1 Cd 0.51235(3) 0.81263(2) 0.54539(2) 0.02414(7) Uani 1 1 d . . . . .
C1 C 0.2633(4) 0.6005(3) 0.6268(2) 0.0259(6) Uani 1 1 d . . . . .
C2 C 0.1421(4) 0.5028(3) 0.6885(2) 0.0216(5) Uani 1 1 d . . . . .
C3 C 0.1515(4) 0.5586(3) 0.8031(2) 0.0233(5) Uani 1 1 d . . . . .
H3 H 0.233421 0.658414 0.841836 0.028 Uiso 1 1 calc R U . . .
C4 C 0.0198(4) 0.3577(3) 0.6328(2) 0.0208(5) Uani 1 1 d . . . . .
H4 H 0.010294 0.320060 0.554111 0.025 Uiso 1 1 calc R U . . .
C5 C -0.0898(4) 0.2660(3) 0.6912(2) 0.0215(5) Uani 1 1 d . . . . .
C6 C 0.0406(4) 0.4675(3) 0.8608(2) 0.0212(5) Uani 1 1 d . . . . .
C7 C -0.0766(4) 0.3206(3) 0.8060(2) 0.0233(5) Uani 1 1 d . . . . .
H7 H -0.147227 0.257919 0.846811 0.028 Uiso 1 1 calc R U . . .
C8 C -0.2287(4) 0.1124(3) 0.6281(2) 0.0256(5) Uani 1 1 d . . . . .
C9 C 0.4237(5) 0.5807(3) 0.3051(2) 0.0316(6) Uani 1 1 d . . . . .
H9 H 0.351463 0.516899 0.344662 0.038 Uiso 1 1 calc R U . . .
C10 C 0.4234(5) 0.5196(3) 0.1946(2) 0.0317(6) Uani 1 1 d . . . . .
H10 H 0.354073 0.416546 0.158957 0.038 Uiso 1 1 calc R U . . .
C11 C 0.5279(5) 0.6138(3) 0.1371(2) 0.0312(6) Uani 1 1 d . . . . .
C12 C 0.6302(6) 0.7607(4) 0.1926(3) 0.0434(8) Uani 1 1 d . . . . .
H12 H 0.705115 0.826310 0.155211 0.052 Uiso 1 1 calc R U . . .
C13 C 0.6231(5) 0.8123(4) 0.3043(3) 0.0402(8) Uani 1 1 d . . . . .
H13 H 0.694729 0.914143 0.342920 0.048 Uiso 1 1 calc R U . . .
N1 N 0.5184(4) 0.7230(3) 0.3595(2) 0.0286(5) Uani 1 1 d . . . . .
N2 N 0.5401(4) 0.5670(3) 0.0215(2) 0.0379(6) Uani 1 1 d . . . . .
N3 N 0.0590(3) 0.5379(3) 0.97710(19) 0.0263(5) Uani 1 1 d . . . . .
O1 O 0.7548(4) 0.7294(3) 0.5925(2) 0.0538(7) Uani 1 1 d . . . . .
H1A H 0.725883 0.624393 0.541216 0.065 Uiso 1 1 d R U . . .
H1B H 0.768553 0.726143 0.661906 0.065 Uiso 1 1 d R U . . .
O2 O 0.2802(3) 0.5445(2) 0.53120(17) 0.0307(4) Uani 1 1 d . . . . .
O3 O 0.3461(3) 0.7372(2) 0.67508(19) 0.0402(5) Uani 1 1 d . . . . .
O4 O -0.2867(3) 0.0830(2) 0.52133(17) 0.0302(4) Uani 1 1 d . . . . .
O5 O -0.2881(3) 0.0198(2) 0.68383(19) 0.0371(5) Uani 1 1 d . . . . .

loop_
_atom_site_aniso_label
_atom_site_aniso_U_11
_atom_site_aniso_U_22
_atom_site_aniso_U_33
_atom_site_aniso_U_23
_atom_site_aniso_U_13
_atom_site_aniso_U_12
Cd1 0.03471(13) 0.01532(10) 0.01799(11) 0.00147(7) 0.01236(8) 0.00264(8)
C1 0.0281(14) 0.0267(14) 0.0235(14) 0.0092(11) 0.0098(12) 0.0078(12)
C2 0.0235(13) 0.0191(12) 0.0207(13) 0.0041(10) 0.0080(11) 0.0053(10)
C3 0.0276(14) 0.0172(12) 0.0209(13) 0.0027(10) 0.0089(11) 0.0027(11)
C4 0.0242(13) 0.0209(12) 0.0158(12) 0.0023(10) 0.0059(10) 0.0073(11)
C5 0.0202(12) 0.0166(12) 0.0218(13) -0.0008(10) 0.0042(10) 0.0030(10)
C6 0.0258(13) 0.0196(12) 0.0144(12) 0.0013(9) 0.0076(10) 0.0040(11)
C7 0.0255(14) 0.0189(12) 0.0217(13) 0.0040(10) 0.0092(11) 0.0026(11)
C8 0.0217(13) 0.0175(12) 0.0291(15) -0.0054(10) 0.0073(11) 0.0024(11)
C9 0.0450(18) 0.0332(15) 0.0210(14) 0.0067(12) 0.0128(13) 0.0179(14)
C10 0.0449(18) 0.0302(15) 0.0210(14) 0.0006(11) 0.0110(13) 0.0173(14)
C11 0.0461(18) 0.0366(16) 0.0187(14) 0.0055(12) 0.0129(13) 0.0240(15)
C12 0.067(2) 0.0365(17) 0.0272(17) 0.0064(14) 0.0237(17) 0.0155(17)
C13 0.061(2) 0.0316(16) 0.0254(16) 0.0013(13) 0.0207(16) 0.0130(16)
N1 0.0399(14) 0.0291(12) 0.0204(12) 0.0037(10) 0.0131(11) 0.0163(11)
N2 0.0580(18) 0.0413(14) 0.0217(13) 0.0060(11) 0.0174(13) 0.0252(15)
N3 0.0327(13) 0.0195(11) 0.0176(11) -0.0004(9) 0.0097(10) -0.0005(10)
O1 0.0728(19) 0.0456(15) 0.0437(15) -0.0037(12) 0.0050(13) 0.0353(15)
O2 0.0406(12) 0.0312(11) 0.0225(10) 0.0091(8) 0.0178(9) 0.0104(10)
O3 0.0563(15) 0.0212(10) 0.0376(12) 0.0055(9) 0.0300(12) 0.0002(10)
O4 0.0259(10) 0.0281(10) 0.0252(11) -0.0073(8) 0.0036(8) 0.0049(9)
O5 0.0447(13) 0.0165(9) 0.0379(12) 0.0007(9) 0.0142(10) -0.0024(9)

loop_
_atom_type_symbol
_atom_type_description
_atom_type_scat_dispersion_real
_atom_type_scat_dispersion_imag
_atom_type_scat_source
C C 0.0033 0.0016 'International Tables Vol C Tables 4.2.6.8 and 6.1.1.4'
H H 0.0000 0.0000 'International Tables Vol C Tables 4.2.6.8 and 6.1.1.4'
Cd Cd -0.8075 1.2024 'International Tables Vol C Tables 4.2.6.8 and 6.1.1.4'
N N 0.0061 0.0033 'International Tables Vol C Tables 4.2.6.8 and 6.1.1.4'
O O 0.0106 0.0060 'International Tables Vol C Tables 4.2.6.8 and 6.1.1.4'

loop_
_geom_angle_atom_site_label_1
_geom_angle_atom_site_label_2
_geom_angle_atom_site_label_3
_geom_angle
_geom_angle_site_symmetry_1
_geom_angle_site_symmetry_3
_geom_angle_publ_flag
N1 Cd1 O2 86.49(8) . . ?
N1 Cd1 O4 89.55(7) . 2_566 ?
O1 Cd1 N1 84.98(9) . . ?
O1 Cd1 O2 85.78(9) . . ?
O1 Cd1 O4 171.54(8) . 2_566 ?
O3 Cd1 N1 138.80(9) . . ?
O3 Cd1 O1 97.86(9) . . ?
O3 Cd1 O2 53.04(7) . . ?
O3 Cd1 O4 90.50(8) . 2_566 ?
O3 Cd1 O5 88.88(8) . 1_665 ?
O4 Cd1 O2 100.34(7) 2_566 . ?
O5 Cd1 N1 132.04(8) 1_665 . ?
O5 Cd1 O1 82.80(9) 1_665 . ?
O5 Cd1 O2 138.13(7) 1_665 . ?
O5 Cd1 O4 96.20(8) 1_665 2_566 ?
O2 C1 C2 119.8(2) . . ?
O2 C1 O3 122.3(2) . . ?
O3 C1 C2 117.9(2) . . ?
C3 C2 C1 119.8(2) . . ?
C4 C2 C1 120.8(2) . . ?
C4 C2 C3 119.4(2) . . ?
C2 C3 H3 120.1 . . ?
C2 C3 C6 119.9(2) . . ?
C6 C3 H3 120.1 . . ?
C2 C4 H4 119.7 . . ?
C2 C4 C5 120.7(2) . . ?
C5 C4 H4 119.7 . . ?
C4 C5 C8 119.8(2) . . ?
C7 C5 C4 119.9(2) . . ?
C7 C5 C8 120.2(2) . . ?
C3 C6 N3 114.8(2) . . ?
C7 C6 C3 120.7(2) . . ?
C7 C6 N3 124.5(2) . . ?
C5 C7 C6 119.5(2) . . ?
C5 C7 H7 120.3 . . ?
C6 C7 H7 120.3 . . ?
O4 C8 C5 118.7(2) . . ?
O5 C8 C5 118.7(3) . . ?
O5 C8 O4 122.5(3) . . ?
C10 C9 H9 118.0 . . ?
N1 C9 H9 118.0 . . ?
N1 C9 C10 123.9(3) . . ?
C9 C10 H10 121.2 . . ?
C9 C10 C11 117.7(3) . . ?
C11 C10 H10 121.2 . . ?
C10 C11 N2 124.2(3) . . ?
C12 C11 C10 119.3(3) . . ?
C12 C11 N2 116.5(3) . . ?
C11 C12 H12 120.5 . . ?
C11 C12 C13 119.0(3) . . ?
C13 C12 H12 120.5 . . ?
C12 C13 H13 119.0 . . ?
N1 C13 C12 122.1(3) . . ?
N1 C13 H13 119.0 . . ?
C9 N1 Cd1 121.02(18) . . ?
C9 N1 C13 118.0(2) . . ?
C13 N1 Cd1 121.0(2) . . ?
N2 N2 C11 114.3(3) 2_665 . ?
N3 N3 C6 114.0(3) 2_567 . ?
Cd1 O1 H1A 111.7 . . ?
Cd1 O1 H1B 108.9 . . ?
H1A O1 H1B 109.3 . . ?
C1 O2 Cd1 84.76(16) . . ?
C1 O3 Cd1 99.83(17) . . ?
C8 O4 Cd1 115.73(16) . 2_566 ?
C8 O5 Cd1 102.78(18) . 1_445 ?

loop_
_geom_bond_atom_site_label_1
_geom_bond_atom_site_label_2
_geom_bond_distance
_geom_bond_site_symmetry_2
_geom_bond_publ_flag
Cd1 N1 2.303(2) . ?
Cd1 O1 2.288(2) . ?
Cd1 O2 2.596(2) . ?
Cd1 O3 2.2692(19) . ?
Cd1 O4 2.387(2) 2_566 ?
Cd1 O5 2.272(2) 1_665 ?
C1 C2 1.502(3) . ?
C1 O2 1.246(3) . ?
C1 O3 1.256(4) . ?
C2 C3 1.393(3) . ?
C2 C4 1.385(4) . ?
C3 H3 0.9500 . ?
C3 C6 1.394(3) . ?
C4 H4 0.9500 . ?
C4 C5 1.399(3) . ?
C5 C7 1.387(4) . ?
C5 C8 1.496(4) . ?
C6 C7 1.387(4) . ?
C6 N3 1.429(3) . ?
C7 H7 0.9500 . ?
C8 O4 1.259(3) . ?
C8 O5 1.250(3) . ?
C9 H9 0.9500 . ?
C9 C10 1.378(4) . ?
C9 N1 1.323(4) . ?
C10 H10 0.9500 . ?
C10 C11 1.387(4) . ?
C11 C12 1.368(5) . ?
C11 N2 1.436(3) . ?
C12 H12 0.9500 . ?
C12 C13 1.388(4) . ?
C13 H13 0.9500 . ?
C13 N1 1.340(4) . ?
N2 N2 1.222(6) 2_665 ?
N3 N3 1.245(4) 2_567 ?
O1 H1A 1.0368 . ?
O1 H1B 0.8499 . ?

loop_
_geom_torsion_atom_site_label_1
_geom_torsion_atom_site_label_2
_geom_torsion_atom_site_label_3
_geom_torsion_atom_site_label_4
_geom_torsion
_geom_torsion_site_symmetry_1
_geom_torsion_site_symmetry_2
_geom_torsion_site_symmetry_3
_geom_torsion_site_symmetry_4
_geom_torsion_publ_flag
C1 C2 C3 C6 -179.3(2) . . . . ?
C1 C2 C4 C5 178.6(2) . . . . ?
C2 C1 O2 Cd1 -177.1(2) . . . . ?
C2 C1 O3 Cd1 176.71(19) . . . . ?
C2 C3 C6 C7 1.3(4) . . . . ?
C2 C3 C6 N3 -178.7(2) . . . . ?
C2 C4 C5 C7 0.1(4) . . . . ?
C2 C4 C5 C8 176.8(2) . . . . ?
C3 C2 C4 C5 -1.7(4) . . . . ?
C3 C6 C7 C5 -2.9(4) . . . . ?
C3 C6 N3 N3 171.0(3) . . . 2_567 ?
C4 C2 C3 C6 1.0(4) . . . . ?
C4 C5 C7 C6 2.2(4) . . . . ?
C4 C5 C8 O4 -20.6(4) . . . . ?
C4 C5 C8 O5 162.0(2) . . . . ?
C5 C8 O4 Cd1 -73.5(3) . . . 2_566 ?
C5 C8 O5 Cd1 -179.73(18) . . . 1_445 ?
C7 C5 C8 O4 156.1(2) . . . . ?
C7 C5 C8 O5 -21.3(4) . . . . ?
C7 C6 N3 N3 -9.0(4) . . . 2_567 ?
C8 C5 C7 C6 -174.5(2) . . . . ?
C9 C10 C11 C12 1.9(4) . . . . ?
C9 C10 C11 N2 -179.4(3) . . . . ?
C10 C9 N1 Cd1 -179.1(2) . . . . ?
C10 C9 N1 C13 -1.3(5) . . . . ?
C10 C11 C12 C13 -1.5(5) . . . . ?
C10 C11 N2 N2 -4.5(5) . . . 2_665 ?
C11 C12 C13 N1 -0.3(5) . . . . ?
C12 C11 N2 N2 174.2(4) . . . 2_665 ?
C12 C13 N1 Cd1 179.5(3) . . . . ?
C12 C13 N1 C9 1.7(5) . . . . ?
N1 C9 C10 C11 -0.5(4) . . . . ?
N2 C11 C12 C13 179.7(3) . . . . ?
N3 C6 C7 C5 177.1(2) . . . . ?
O2 C1 C2 C3 167.9(2) . . . . ?
O2 C1 C2 C4 -12.4(4) . . . . ?
O2 C1 O3 Cd1 -2.7(3) . . . . ?
O3 C1 C2 C3 -11.5(4) . . . . ?
O3 C1 C2 C4 168.2(3) . . . . ?
O3 C1 O2 Cd1 2.3(3) . . . . ?
O4 C8 O5 Cd1 3.0(3) . . . 1_445 ?
O5 C8 O4 Cd1 103.7(3) . . . 2_566 ?
